data_4514097
loop_
_publ_author_name
'Li, Guomeng'
'Li, Ping'
'Zhuang, Xuming'
'Ye, Kaiqi'
'Liu, Yu'
'Wang, Yue'

_publ_section_title
;
 Rational Design and Characterization of Heteroleptic Phosphorescent
 Complexes for Highly Efficient Deep-Red Organic Light-Emitting Devices.
;
_journal_issue 13
_journal_name_full 'ACS applied materials &amp; interfaces'
_journal_page_first 11749
_journal_page_last 11758
_journal_paper_doi 10.1021/acsami.7b00348
_journal_volume 9
_journal_year 2017
_chemical_formula_sum 'C43 H35 F4 Ir N4'
_chemical_formula_weight 875.97
_chemical_name_systematic
; 
 ? 
;
_space_group_IT_number 2
_symmetry_cell_setting triclinic
_symmetry_space_group_name_Hall '-P 1'
_symmetry_space_group_name_H-M 'P -1'
_atom_sites_solution_hydrogens geom
_atom_sites_solution_primary direct
_atom_sites_solution_secondary difmap
_audit_creation_method SHELXL-97
_cell_angle_alpha 97.3050(10)
_cell_angle_beta 94.4330(10)
_cell_angle_gamma 112.6810(10)
_cell_formula_units_Z 2
_cell_length_a 11.5690(5)
_cell_length_b 12.3348(5)
_cell_length_c 13.6093(6)
_cell_measurement_reflns_used 7312
_cell_measurement_temperature 293(2)
_cell_measurement_theta_max 28.23
_cell_measurement_theta_min 2.29
_cell_volume 1760.32(13)
_computing_structure_refinement 'SHELXL-97 (Sheldrick, 2008)'
_computing_structure_solution 'SHELXS-97 (Sheldrick, 2008)'
_diffrn_ambient_temperature 293(2)
_diffrn_measured_fraction_theta_full 0.975
_diffrn_measured_fraction_theta_max 0.975
_diffrn_measurement_device_type CCD
_diffrn_radiation_monochromator graphite
_diffrn_radiation_source 'fine-focus sealed tube'
_diffrn_radiation_type MoK\a
_diffrn_radiation_wavelength 0.71073
_diffrn_reflns_av_R_equivalents 0.0138
_diffrn_reflns_av_sigmaI/netI 0.0286
_diffrn_reflns_limit_h_max 13
_diffrn_reflns_limit_h_min -13
_diffrn_reflns_limit_k_max 14
_diffrn_reflns_limit_k_min -14
_diffrn_reflns_limit_l_max 11
_diffrn_reflns_limit_l_min -16
_diffrn_reflns_number 8703
_diffrn_reflns_theta_full 25.00
_diffrn_reflns_theta_max 25.00
_diffrn_reflns_theta_min 1.52
_exptl_absorpt_coefficient_mu 3.852
_exptl_absorpt_correction_T_max 0.5440
_exptl_absorpt_correction_T_min 0.4845
_exptl_absorpt_correction_type multi-scan
_exptl_absorpt_process_details sadabs
_exptl_crystal_colour red
_exptl_crystal_density_diffrn 1.653
_exptl_crystal_density_method 'not measured'
_exptl_crystal_description block
_exptl_crystal_F_000 868
_exptl_crystal_size_max 0.22
_exptl_crystal_size_mid 0.20
_exptl_crystal_size_min 0.18
_refine_diff_density_max 1.340
_refine_diff_density_min -0.588
_refine_diff_density_rms 0.079
_refine_ls_extinction_method none
_refine_ls_goodness_of_fit_ref 1.066
_refine_ls_hydrogen_treatment mixed
_refine_ls_matrix_type full
_refine_ls_number_parameters 481
_refine_ls_number_reflns 6048
_refine_ls_number_restraints 0
_refine_ls_restrained_S_all 1.066
_refine_ls_R_factor_all 0.0241
_refine_ls_R_factor_gt 0.0221
_refine_ls_shift/su_max 0.002
_refine_ls_shift/su_mean 0.000
_refine_ls_structure_factor_coef Fsqd
_refine_ls_weighting_details 'calc w=1/[\s^2^(Fo^2^)+(0.0332P)^2^+0.4960P] where P=(Fo^2^+2Fc^2^)/3'
_refine_ls_weighting_scheme calc
_refine_ls_wR_factor_gt 0.0561
_refine_ls_wR_factor_ref 0.0570
_reflns_number_gt 5714
_reflns_number_total 6048
_reflns_threshold_expression >2sigma(I)
_cod_data_source_file am7b00348_si_003.cif
_cod_data_source_block 1
_cod_original_sg_symbol_H-M P-1
_cod_database_code 4514097

loop_
_symmetry_equiv_pos_as_xyz
'x, y, z'
'-x, -y, -z'

loop_
_atom_site_label
_atom_site_type_symbol
_atom_site_fract_x
_atom_site_fract_y
_atom_site_fract_z
_atom_site_U_iso_or_equiv
_atom_site_adp_type
_atom_site_occupancy
_atom_site_symmetry_multiplicity
_atom_site_calc_flag
_atom_site_refinement_flags
C1 C 0.4708(3) 0.9105(3) 0.2210(3) 0.0391(8) Uani 1 1 d .
H1 H 0.3856 0.8911 0.2258 0.047 Uiso 1 1 calc R
C2 C 0.5406(4) 1.0177(3) 0.1985(3) 0.0476(10) Uani 1 1 d .
H2 H 0.5058 1.0739 0.1953 0.057 Uiso 1 1 calc R
C3 C 0.6664(3) 1.0452(3) 0.1797(3) 0.0402(8) Uani 1 1 d .
C4 C 0.7192(3) 0.9604(3) 0.1923(2) 0.0319(7) Uani 1 1 d .
C5 C 0.6445(3) 0.8560(3) 0.2321(2) 0.0267(6) Uani 1 1 d .
C6 C 0.8356(3) 0.9778(3) 0.1576(2) 0.0346(7) Uani 1 1 d .
H6 H 0.8674 0.9192 0.1585 0.042 Uiso 1 1 calc R
C7 C 0.9022(4) 1.0793(3) 0.1226(3) 0.0436(9) Uani 1 1 d .
H7 H 0.9792 1.0895 0.1004 0.052 Uiso 1 1 calc R
C8 C 0.8561(4) 1.1689(3) 0.1196(3) 0.0492(10) Uani 1 1 d .
H8 H 0.9047 1.2403 0.0998 0.059 Uiso 1 1 calc R
C9 C 0.7395(4) 1.1506(3) 0.1460(3) 0.0516(10) Uani 1 1 d .
H9 H 0.7078 1.2088 0.1415 0.062 Uiso 1 1 calc R
C10 C 0.6868(3) 0.7687(3) 0.2700(2) 0.0261(6) Uani 1 1 d .
C11 C 0.8093(3) 0.7872(3) 0.3091(2) 0.0288(7) Uani 1 1 d .
C12 C 0.8398(3) 0.7033(3) 0.3491(2) 0.0321(7) Uani 1 1 d .
H12 H 0.9228 0.7172 0.3726 0.039 Uiso 1 1 calc R
C13 C 0.7406(3) 0.5977(3) 0.3524(2) 0.0351(8) Uani 1 1 d .
C14 C 0.6164(3) 0.5743(3) 0.3222(2) 0.0309(7) Uani 1 1 d .
H14 H 0.5529 0.5016 0.3275 0.037 Uiso 1 1 calc R
C15 C 0.5863(3) 0.6615(3) 0.2833(2) 0.0265(6) Uani 1 1 d .
C16 C 0.2859(3) 0.4456(3) 0.3537(2) 0.0307(7) Uani 1 1 d .
H16 H 0.2978 0.5017 0.4103 0.037 Uiso 1 1 calc R
C17 C 0.2368(3) 0.3282(3) 0.3612(2) 0.0327(7) Uani 1 1 d .
H17 H 0.2089 0.3045 0.4204 0.039 Uiso 1 1 calc R
C18 C 0.2282(3) 0.2420(3) 0.2788(2) 0.0292(7) Uani 1 1 d .
C19 C 0.2662(3) 0.2816(3) 0.1882(2) 0.0290(7) Uani 1 1 d .
C20 C 0.2991(3) 0.4046(3) 0.1820(2) 0.0267(6) Uani 1 1 d .
C21 C 0.1932(3) 0.1196(3) 0.2859(3) 0.0363(8) Uani 1 1 d .
H21 H 0.1648 0.0926 0.3439 0.044 Uiso 1 1 calc R
C22 C 0.2006(3) 0.0419(3) 0.2090(3) 0.0397(8) Uani 1 1 d .
H22 H 0.1745 -0.0384 0.2138 0.048 Uiso 1 1 calc R
C23 C 0.2476(3) 0.0822(3) 0.1225(3) 0.0405(8) Uani 1 1 d .
H23 H 0.2575 0.0294 0.0720 0.049 Uiso 1 1 calc R
C24 C 0.2791(3) 0.1984(3) 0.1119(3) 0.0347(7) Uani 1 1 d .
H24 H 0.3094 0.2236 0.0538 0.042 Uiso 1 1 calc R
C25 C 0.3222(3) 0.4619(3) 0.0933(2) 0.0279(7) Uani 1 1 d .
C26 C 0.2687(3) 0.4086(3) -0.0050(3) 0.0327(7) Uani 1 1 d .
C27 C 0.2950(3) 0.4680(3) -0.0848(2) 0.0366(8) Uani 1 1 d .
H27 H 0.2600 0.4300 -0.1501 0.044 Uiso 1 1 calc R
C28 C 0.3757(4) 0.5865(3) -0.0631(3) 0.0378(8) Uani 1 1 d .
C29 C 0.4229(3) 0.6484(3) 0.0330(3) 0.0337(7) Uani 1 1 d .
H29 H 0.4745 0.7294 0.0442 0.040 Uiso 1 1 calc R
C30 C 0.3918(3) 0.5871(3) 0.1131(2) 0.0281(7) Uani 1 1 d .
C31 C 0.2657(3) 0.7223(3) 0.3692(2) 0.0280(7) Uani 1 1 d .
C32 C 0.1870(3) 0.7559(3) 0.4385(2) 0.0292(7) Uani 1 1 d .
C33 C 0.1374(3) 0.6875(3) 0.5106(3) 0.0383(8) Uani 1 1 d .
H33 H 0.1436 0.6144 0.5099 0.046 Uiso 1 1 calc R
C34 C 0.0787(4) 0.7273(4) 0.5837(3) 0.0469(9) Uani 1 1 d .
H34 H 0.0446 0.6806 0.6313 0.056 Uiso 1 1 calc R
C35 C 0.0712(3) 0.8369(3) 0.5853(3) 0.0425(9) Uani 1 1 d .
H35 H 0.0354 0.8655 0.6359 0.051 Uiso 1 1 calc R
C36 C 0.1162(3) 0.9031(3) 0.5132(3) 0.0392(8) Uani 1 1 d .
H36 H 0.1087 0.9756 0.5137 0.047 Uiso 1 1 calc R
C37 C 0.1733(3) 0.8629(3) 0.4389(2) 0.0314(7) Uani 1 1 d .
H37 H 0.2023 0.9078 0.3892 0.038 Uiso 1 1 calc R
C38 C 0.1112(3) 0.6493(3) 0.2162(3) 0.0325(7) Uani 1 1 d .
H38 H 0.072(3) 0.697(3) 0.249(2) 0.026(8) Uiso 1 1 d .
C39 C 0.1204(4) 0.6729(4) 0.1095(3) 0.0506(10) Uani 1 1 d .
H39A H 0.1701 0.7560 0.1105 0.076 Uiso 1 1 calc R
H39B H 0.0372 0.6515 0.0749 0.076 Uiso 1 1 calc R
H39C H 0.1599 0.6261 0.0757 0.076 Uiso 1 1 calc R
C40 C 0.0323(4) 0.5203(4) 0.2193(4) 0.0637(13) Uani 1 1 d .
H40A H 0.0707 0.4713 0.1875 0.096 Uiso 1 1 calc R
H40B H -0.0511 0.4983 0.1847 0.096 Uiso 1 1 calc R
H40C H 0.0269 0.5092 0.2876 0.096 Uiso 1 1 calc R
C41 C 0.4490(3) 0.7855(3) 0.5011(3) 0.0353(8) Uani 1 1 d .
H41 H 0.403(4) 0.822(3) 0.537(3) 0.047(11) Uiso 1 1 d .
C42 C 0.5718(6) 0.8850(4) 0.4907(4) 0.093(2) Uani 1 1 d .
H42A H 0.6250 0.8520 0.4588 0.139 Uiso 1 1 calc R
H42B H 0.6138 0.9289 0.5557 0.139 Uiso 1 1 calc R
H42C H 0.5547 0.9373 0.4508 0.139 Uiso 1 1 calc R
C43 C 0.4769(6) 0.7026(4) 0.5591(4) 0.0814(18) Uani 1 1 d .
H43A H 0.3990 0.6416 0.5694 0.122 Uiso 1 1 calc R
H43B H 0.5250 0.7458 0.6226 0.122 Uiso 1 1 calc R
H43C H 0.5247 0.6667 0.5228 0.122 Uiso 1 1 calc R
F1 F 0.90750(17) 0.89487(17) 0.31471(15) 0.0405(5) Uani 1 1 d .
F2 F 0.7711(2) 0.5136(2) 0.39112(18) 0.0544(6) Uani 1 1 d .
F3 F 0.4053(2) 0.6469(2) -0.14105(15) 0.0515(6) Uani 1 1 d .
F4 F 0.1803(2) 0.29355(18) -0.02656(15) 0.0448(5) Uani 1 1 d .
Ir1 Ir 0.412988(10) 0.660206(10) 0.257640(8) 0.02549(5) Uani 1 1 d .
N1 N 0.5210(2) 0.8285(2) 0.2371(2) 0.0274(6) Uani 1 1 d .
N2 N 0.3185(2) 0.4845(2) 0.26606(19) 0.0263(5) Uani 1 1 d .
N3 N 0.3780(2) 0.7240(2) 0.40222(19) 0.0289(6) Uani 1 1 d .
N4 N 0.2393(2) 0.6887(2) 0.27097(19) 0.0283(6) Uani 1 1 d .

loop_
_atom_site_aniso_label
_atom_site_aniso_U_11
_atom_site_aniso_U_22
_atom_site_aniso_U_33
_atom_site_aniso_U_23
_atom_site_aniso_U_13
_atom_site_aniso_U_12
C1 0.0320(18) 0.0342(19) 0.056(2) 0.0107(16) 0.0030(16) 0.0184(15)
C2 0.048(2) 0.035(2) 0.068(3) 0.0144(18) 0.0015(19) 0.0248(18)
C3 0.0347(18) 0.0313(18) 0.053(2) 0.0112(16) -0.0018(16) 0.0120(15)
C4 0.0336(17) 0.0319(17) 0.0335(17) 0.0115(14) 0.0054(14) 0.0147(14)
C5 0.0240(15) 0.0228(15) 0.0307(16) 0.0021(12) -0.0008(13) 0.0081(12)
C6 0.0315(17) 0.0340(18) 0.0348(18) 0.0041(14) 0.0011(14) 0.0106(15)
C7 0.0364(19) 0.045(2) 0.0360(19) 0.0072(16) 0.0017(16) 0.0027(17)
C8 0.048(2) 0.035(2) 0.052(2) 0.0132(17) -0.0012(19) 0.0023(17)
C9 0.052(2) 0.034(2) 0.067(3) 0.0174(18) -0.002(2) 0.0145(18)
C10 0.0269(15) 0.0265(16) 0.0268(16) 0.0026(12) 0.0047(13) 0.0131(13)
C11 0.0241(15) 0.0333(17) 0.0274(16) 0.0016(13) 0.0044(13) 0.0108(14)
C12 0.0285(16) 0.0436(19) 0.0290(17) 0.0051(14) 0.0026(13) 0.0202(15)
C13 0.0416(19) 0.045(2) 0.0313(17) 0.0146(15) 0.0084(15) 0.0281(17)
C14 0.0281(16) 0.0326(17) 0.0360(18) 0.0117(14) 0.0073(14) 0.0141(14)
C15 0.0265(15) 0.0283(16) 0.0276(16) 0.0056(13) 0.0041(13) 0.0139(13)
C16 0.0294(16) 0.0320(17) 0.0317(17) 0.0063(14) 0.0095(14) 0.0123(14)
C17 0.0306(16) 0.0348(18) 0.0338(18) 0.0100(14) 0.0076(14) 0.0126(14)
C18 0.0222(15) 0.0292(17) 0.0351(17) 0.0065(13) 0.0015(13) 0.0093(13)
C19 0.0229(15) 0.0308(17) 0.0336(17) 0.0035(13) -0.0001(13) 0.0124(13)
C20 0.0210(14) 0.0293(16) 0.0295(16) 0.0026(13) 0.0029(12) 0.0106(13)
C21 0.0360(18) 0.0322(18) 0.0398(19) 0.0105(15) 0.0011(15) 0.0122(15)
C22 0.043(2) 0.0270(17) 0.047(2) 0.0044(15) -0.0059(17) 0.0154(15)
C23 0.044(2) 0.0350(19) 0.043(2) -0.0044(16) -0.0039(16) 0.0217(16)
C24 0.0357(18) 0.0358(18) 0.0333(18) 0.0006(14) -0.0012(14) 0.0176(15)
C25 0.0267(15) 0.0324(17) 0.0288(16) 0.0040(13) 0.0062(13) 0.0162(14)
C26 0.0307(17) 0.0320(18) 0.0379(18) 0.0050(14) 0.0036(14) 0.0156(14)
C27 0.044(2) 0.047(2) 0.0261(17) 0.0053(15) 0.0045(15) 0.0260(17)
C28 0.043(2) 0.049(2) 0.0357(19) 0.0211(16) 0.0164(16) 0.0278(18)
C29 0.0343(17) 0.0329(18) 0.0391(19) 0.0086(14) 0.0091(15) 0.0176(15)
C30 0.0254(15) 0.0337(17) 0.0302(16) 0.0084(13) 0.0070(13) 0.0156(14)
C31 0.0256(15) 0.0245(15) 0.0355(17) 0.0063(13) 0.0028(13) 0.0116(13)
C32 0.0240(15) 0.0321(17) 0.0318(17) 0.0044(13) 0.0006(13) 0.0124(13)
C33 0.0400(19) 0.0374(19) 0.044(2) 0.0139(16) 0.0072(16) 0.0206(16)
C34 0.045(2) 0.059(3) 0.040(2) 0.0170(18) 0.0186(17) 0.0200(19)
C35 0.0338(18) 0.054(2) 0.037(2) -0.0062(17) 0.0069(16) 0.0185(17)
C36 0.0373(18) 0.0340(19) 0.045(2) -0.0055(16) 0.0026(16) 0.0168(16)
C37 0.0318(17) 0.0313(17) 0.0317(17) 0.0039(13) 0.0045(14) 0.0138(14)
C38 0.0235(15) 0.0408(19) 0.0350(18) 0.0032(15) 0.0017(14) 0.0160(15)
C39 0.040(2) 0.076(3) 0.038(2) 0.0095(19) -0.0007(17) 0.026(2)
C40 0.034(2) 0.052(3) 0.090(3) 0.021(2) -0.014(2) 0.0023(19)
C41 0.0309(17) 0.041(2) 0.0327(18) 0.0001(15) -0.0023(14) 0.0165(16)
C42 0.105(4) 0.059(3) 0.049(3) 0.003(2) -0.017(3) -0.030(3)
C43 0.096(4) 0.046(3) 0.075(3) 0.016(2) -0.048(3) 0.007(3)
F1 0.0284(10) 0.0380(11) 0.0491(12) 0.0053(9) -0.0030(9) 0.0091(9)
F2 0.0479(12) 0.0603(14) 0.0748(16) 0.0381(12) 0.0102(11) 0.0345(11)
F3 0.0725(15) 0.0556(14) 0.0362(11) 0.0204(10) 0.0184(11) 0.0303(12)
F4 0.0482(12) 0.0381(11) 0.0388(11) 0.0014(9) -0.0062(9) 0.0111(10)
Ir1 0.02256(8) 0.02520(8) 0.03030(8) 0.00484(5) 0.00362(5) 0.01125(5)
N1 0.0242(13) 0.0243(13) 0.0350(15) 0.0060(11) 0.0017(11) 0.0112(11)
N2 0.0217(12) 0.0256(13) 0.0314(14) 0.0043(11) 0.0054(11) 0.0094(11)
N3 0.0288(14) 0.0323(14) 0.0275(14) 0.0022(11) 0.0022(11) 0.0155(12)
N4 0.0218(13) 0.0336(14) 0.0301(14) 0.0047(11) 0.0022(11) 0.0122(11)

loop_
_atom_type_symbol
_atom_type_description
_atom_type_scat_dispersion_real
_atom_type_scat_dispersion_imag
_atom_type_scat_source
C C 0.0033 0.0016 'International Tables Vol C Tables 4.2.6.8 and 6.1.1.4'
H H 0.0000 0.0000 'International Tables Vol C Tables 4.2.6.8 and 6.1.1.4'
F F 0.0171 0.0103 'International Tables Vol C Tables 4.2.6.8 and 6.1.1.4'
Ir Ir -1.4442 7.9887 'International Tables Vol C Tables 4.2.6.8 and 6.1.1.4'
N N 0.0061 0.0033 'International Tables Vol C Tables 4.2.6.8 and 6.1.1.4'

loop_
_geom_angle_atom_site_label_1
_geom_angle_atom_site_label_2
_geom_angle_atom_site_label_3
_geom_angle
C2 C1 N1 122.4(3)
C2 C1 H1 118.8
N1 C1 H1 118.8
C1 C2 C3 120.3(3)
C1 C2 H2 119.8
C3 C2 H2 119.8
C9 C3 C2 122.9(3)
C9 C3 C4 118.9(3)
C2 C3 C4 118.2(3)
C6 C4 C3 118.2(3)
C6 C4 C5 123.9(3)
C3 C4 C5 117.7(3)
N1 C5 C4 120.4(3)
N1 C5 C10 112.0(3)
C4 C5 C10 127.6(3)
C7 C6 C4 120.8(3)
C7 C6 H6 119.6
C4 C6 H6 119.6
C6 C7 C8 120.8(4)
C6 C7 H7 119.6
C8 C7 H7 119.6
C9 C8 C7 119.5(4)
C9 C8 H8 120.3
C7 C8 H8 120.3
C8 C9 C3 121.2(4)
C8 C9 H9 119.4
C3 C9 H9 119.4
C11 C10 C15 117.3(3)
C11 C10 C5 127.4(3)
C15 C10 C5 114.3(3)
F1 C11 C12 115.0(3)
F1 C11 C10 121.0(3)
C12 C11 C10 123.9(3)
C11 C12 C13 116.1(3)
C11 C12 H12 121.9
C13 C12 H12 121.9
F2 C13 C14 119.6(3)
F2 C13 C12 116.1(3)
C14 C13 C12 124.3(3)
C13 C14 C15 119.0(3)
C13 C14 H14 120.5
C15 C14 H14 120.5
C14 C15 C10 118.9(3)
C14 C15 Ir1 126.0(2)
C10 C15 Ir1 114.7(2)
C17 C16 N2 122.4(3)
C17 C16 H16 118.8
N2 C16 H16 118.8
C16 C17 C18 119.8(3)
C16 C17 H17 120.1
C18 C17 H17 120.1
C17 C18 C19 118.2(3)
C17 C18 C21 122.3(3)
C19 C18 C21 119.3(3)
C24 C19 C18 117.8(3)
C24 C19 C20 123.7(3)
C18 C19 C20 118.3(3)
N2 C20 C19 120.0(3)
N2 C20 C25 111.9(3)
C19 C20 C25 128.0(3)
C22 C21 C18 120.8(3)
C22 C21 H21 119.6
C18 C21 H21 119.6
C21 C22 C23 120.3(3)
C21 C22 H22 119.9
C23 C22 H22 119.9
C24 C23 C22 120.5(3)
C24 C23 H23 119.7
C22 C23 H23 119.7
C23 C24 C19 121.1(3)
C23 C24 H24 119.5
C19 C24 H24 119.5
C26 C25 C30 117.8(3)
C26 C25 C20 126.3(3)
C30 C25 C20 115.2(3)
F4 C26 C27 116.0(3)
F4 C26 C25 120.7(3)
C27 C26 C25 123.2(3)
C28 C27 C26 116.5(3)
C28 C27 H27 121.7
C26 C27 H27 121.7
F3 C28 C27 117.7(3)
F3 C28 C29 118.6(3)
C27 C28 C29 123.6(3)
C28 C29 C30 118.8(3)
C28 C29 H29 120.6
C30 C29 H29 120.6
C29 C30 C25 119.1(3)
C29 C30 Ir1 126.5(2)
C25 C30 Ir1 113.8(2)
N4 C31 N3 110.7(3)
N4 C31 C32 127.6(3)
N3 C31 C32 121.6(3)
C37 C32 C33 118.8(3)
C37 C32 C31 120.2(3)
C33 C32 C31 120.6(3)
C34 C33 C32 120.5(3)
C34 C33 H33 119.7
C32 C33 H33 119.7
C35 C34 C33 119.6(4)
C35 C34 H34 120.2
C33 C34 H34 120.2
C36 C35 C34 120.3(3)
C36 C35 H35 119.8
C34 C35 H35 119.8
C35 C36 C37 120.3(3)
C35 C36 H36 119.8
C37 C36 H36 119.8
C32 C37 C36 120.3(3)
C32 C37 H37 119.8
C36 C37 H37 119.8
N4 C38 C40 111.6(3)
N4 C38 C39 109.4(3)
C40 C38 C39 111.8(3)
N4 C38 H38 107.2(19)
C40 C38 H38 108(2)
C39 C38 H38 108.5(19)
C38 C39 H39A 109.5
C38 C39 H39B 109.5
H39A C39 H39B 109.5
C38 C39 H39C 109.5
H39A C39 H39C 109.5
H39B C39 H39C 109.5
C38 C40 H40A 109.5
C38 C40 H40B 109.5
H40A C40 H40B 109.5
C38 C40 H40C 109.5
H40A C40 H40C 109.5
H40B C40 H40C 109.5
N3 C41 C43 111.5(3)
N3 C41 C42 110.3(3)
C43 C41 C42 109.0(4)
N3 C41 H41 110(2)
C43 C41 H41 110(2)
C42 C41 H41 106(2)
C41 C42 H42A 109.5
C41 C42 H42B 109.5
H42A C42 H42B 109.5
C41 C42 H42C 109.5
H42A C42 H42C 109.5
H42B C42 H42C 109.5
C41 C43 H43A 109.5
C41 C43 H43B 109.5
H43A C43 H43B 109.5
C41 C43 H43C 109.5
H43A C43 H43C 109.5
H43B C43 H43C 109.5
C15 Ir1 C30 91.98(12)
C15 Ir1 N1 79.47(11)
C30 Ir1 N1 94.58(12)
C15 Ir1 N2 95.55(11)
C30 Ir1 N2 79.90(12)
N1 Ir1 N2 172.50(10)
C15 Ir1 N3 104.10(11)
C30 Ir1 N3 163.46(11)
N1 Ir1 N3 92.18(10)
N2 Ir1 N3 94.49(10)
C15 Ir1 N4 164.10(11)
C30 Ir1 N4 103.68(11)
N1 Ir1 N4 96.30(10)
N2 Ir1 N4 89.97(10)
N3 Ir1 N4 60.51(10)
C5 N1 C1 119.6(3)
C5 N1 Ir1 117.5(2)
C1 N1 Ir1 122.7(2)
C20 N2 C16 120.0(3)
C20 N2 Ir1 117.0(2)
C16 N2 Ir1 122.8(2)
C31 N3 C41 123.9(3)
C31 N3 Ir1 94.97(19)
C41 N3 Ir1 138.8(2)
C31 N4 C38 123.1(3)
C31 N4 Ir1 93.73(18)
C38 N4 Ir1 139.5(2)

loop_
_geom_bond_atom_site_label_1
_geom_bond_atom_site_label_2
_geom_bond_distance
C1 C2 1.346(5)
C1 N1 1.377(4)
C1 H1 0.9300
C2 C3 1.414(5)
C2 H2 0.9300
C3 C9 1.407(5)
C3 C4 1.421(5)
C4 C6 1.409(5)
C4 C5 1.446(4)
C5 N1 1.346(4)
C5 C10 1.473(4)
C6 C7 1.361(5)
C6 H6 0.9300
C7 C8 1.404(6)
C7 H7 0.9300
C8 C9 1.363(6)
C8 H8 0.9300
C9 H9 0.9300
C10 C11 1.396(4)
C10 C15 1.429(4)
C11 F1 1.363(4)
C11 C12 1.373(5)
C12 C13 1.373(5)
C12 H12 0.9300
C13 F2 1.368(4)
C13 C14 1.370(5)
C14 C15 1.401(4)
C14 H14 0.9300
C15 Ir1 2.002(3)
C16 C17 1.358(5)
C16 N2 1.368(4)
C16 H16 0.9300
C17 C18 1.413(5)
C17 H17 0.9300
C18 C19 1.422(5)
C18 C21 1.422(4)
C19 C24 1.423(4)
C19 C20 1.430(4)
C20 N2 1.353(4)
C20 C25 1.467(4)
C21 C22 1.358(5)
C21 H21 0.9300
C22 C23 1.404(5)
C22 H22 0.9300
C23 C24 1.366(5)
C23 H23 0.9300
C24 H24 0.9300
C25 C26 1.393(4)
C25 C30 1.416(4)
C26 F4 1.369(4)
C26 C27 1.375(5)
C27 C28 1.376(5)
C27 H27 0.9300
C28 F3 1.363(4)
C28 C29 1.380(5)
C29 C30 1.396(5)
C29 H29 0.9300
C30 Ir1 2.012(3)
C31 N4 1.323(4)
C31 N3 1.333(4)
C31 C32 1.489(4)
C32 C37 1.388(4)
C32 C33 1.388(5)
C33 C34 1.390(5)
C33 H33 0.9300
C34 C35 1.385(6)
C34 H34 0.9300
C35 C36 1.362(5)
C35 H35 0.9300
C36 C37 1.390(5)
C36 H36 0.9300
C37 H37 0.9300
C38 N4 1.474(4)
C38 C40 1.506(5)
C38 C39 1.521(5)
C38 H38 0.96(3)
C39 H39A 0.9600
C39 H39B 0.9600
C39 H39C 0.9600
C40 H40A 0.9600
C40 H40B 0.9600
C40 H40C 0.9600
C41 N3 1.467(4)
C41 C43 1.480(5)
C41 C42 1.509(6)
C41 H41 0.95(4)
C42 H42A 0.9600
C42 H42B 0.9600
C42 H42C 0.9600
C43 H43A 0.9600
C43 H43B 0.9600
C43 H43C 0.9600
Ir1 N1 2.037(3)
Ir1 N2 2.040(3)
Ir1 N3 2.151(3)
Ir1 N4 2.185(2)

loop_
_geom_torsion_atom_site_label_1
_geom_torsion_atom_site_label_2
_geom_torsion_atom_site_label_3
_geom_torsion_atom_site_label_4
_geom_torsion
N1 C1 C2 C3 7.0(6)
C1 C2 C3 C9 173.3(4)
C1 C2 C3 C4 -4.4(6)
C9 C3 C4 C6 -8.5(5)
C2 C3 C4 C6 169.3(3)
C9 C3 C4 C5 176.8(3)
C2 C3 C4 C5 -5.4(5)
C6 C4 C5 N1 -160.9(3)
C3 C4 C5 N1 13.4(5)
C6 C4 C5 C10 18.7(5)
C3 C4 C5 C10 -167.0(3)
C3 C4 C6 C7 6.9(5)
C5 C4 C6 C7 -178.9(3)
C4 C6 C7 C8 -0.5(5)
C6 C7 C8 C9 -4.3(6)
C7 C8 C9 C3 2.4(6)
C2 C3 C9 C8 -173.7(4)
C4 C3 C9 C8 4.0(6)
N1 C5 C10 C11 -155.4(3)
C4 C5 C10 C11 25.0(5)
N1 C5 C10 C15 13.0(4)
C4 C5 C10 C15 -166.6(3)
C15 C10 C11 F1 -168.9(3)
C5 C10 C11 F1 -0.9(5)
C15 C10 C11 C12 7.5(5)
C5 C10 C11 C12 175.6(3)
F1 C11 C12 C13 174.5(3)
C10 C11 C12 C13 -2.2(5)
C11 C12 C13 F2 179.3(3)
C11 C12 C13 C14 -2.5(5)
F2 C13 C14 C15 179.6(3)
C12 C13 C14 C15 1.3(5)
C13 C14 C15 C10 4.2(5)
C13 C14 C15 Ir1 -168.3(2)
C11 C10 C15 C14 -8.3(4)
C5 C10 C15 C14 -177.9(3)
C11 C10 C15 Ir1 165.1(2)
C5 C10 C15 Ir1 -4.6(3)
N2 C16 C17 C18 5.5(5)
C16 C17 C18 C19 -3.0(5)
C16 C17 C18 C21 171.7(3)
C17 C18 C19 C24 168.9(3)
C21 C18 C19 C24 -6.0(4)
C17 C18 C19 C20 -6.1(4)
C21 C18 C19 C20 179.0(3)
C24 C19 C20 N2 -161.3(3)
C18 C19 C20 N2 13.3(4)
C24 C19 C20 C25 15.4(5)
C18 C19 C20 C25 -170.0(3)
C17 C18 C21 C22 -171.9(3)
C19 C18 C21 C22 2.8(5)
C18 C21 C22 C23 2.3(5)
C21 C22 C23 C24 -4.1(5)
C22 C23 C24 C19 0.6(5)
C18 C19 C24 C23 4.4(5)
C20 C19 C24 C23 179.1(3)
N2 C20 C25 C26 -154.1(3)
C19 C20 C25 C26 29.0(5)
N2 C20 C25 C30 16.7(4)
C19 C20 C25 C30 -160.2(3)
C30 C25 C26 F4 -166.8(3)
C20 C25 C26 F4 3.7(5)
C30 C25 C26 C27 9.6(5)
C20 C25 C26 C27 -179.9(3)
F4 C26 C27 C28 174.8(3)
C25 C26 C27 C28 -1.8(5)
C26 C27 C28 F3 178.7(3)
C26 C27 C28 C29 -4.6(5)
F3 C28 C29 C30 179.4(3)
C27 C28 C29 C30 2.7(5)
C28 C29 C30 C25 5.4(4)
C28 C29 C30 Ir1 -164.9(2)
C26 C25 C30 C29 -11.2(4)
C20 C25 C30 C29 177.3(3)
C26 C25 C30 Ir1 160.3(2)
C20 C25 C30 Ir1 -11.3(3)
N4 C31 C32 C37 -71.5(4)
N3 C31 C32 C37 107.9(4)
N4 C31 C32 C33 115.2(4)
N3 C31 C32 C33 -65.3(4)
C37 C32 C33 C34 -2.1(5)
C31 C32 C33 C34 171.3(3)
C32 C33 C34 C35 -0.9(6)
C33 C34 C35 C36 2.8(6)
C34 C35 C36 C37 -1.8(5)
C33 C32 C37 C36 3.1(5)
C31 C32 C37 C36 -170.3(3)
C35 C36 C37 C32 -1.2(5)
C14 C15 Ir1 C30 -95.7(3)
C10 C15 Ir1 C30 91.5(2)
C14 C15 Ir1 N1 170.0(3)
C10 C15 Ir1 N1 -2.8(2)
C14 C15 Ir1 N2 -15.6(3)
C10 C15 Ir1 N2 171.5(2)
C14 C15 Ir1 N3 80.4(3)
C10 C15 Ir1 N3 -92.4(2)
C14 C15 Ir1 N4 94.2(5)
C10 C15 Ir1 N4 -78.6(5)
C29 C30 Ir1 C15 -91.2(3)
C25 C30 Ir1 C15 98.0(2)
C29 C30 Ir1 N1 -11.6(3)
C25 C30 Ir1 N1 177.6(2)
C29 C30 Ir1 N2 173.5(3)
C25 C30 Ir1 N2 2.7(2)
C29 C30 Ir1 N3 102.2(4)
C25 C30 Ir1 N3 -68.6(5)
C29 C30 Ir1 N4 86.0(3)
C25 C30 Ir1 N4 -84.7(2)
C4 C5 N1 C1 -11.4(5)
C10 C5 N1 C1 169.0(3)
C4 C5 N1 Ir1 163.8(2)
C10 C5 N1 Ir1 -15.8(4)
C2 C1 N1 C5 1.1(6)
C2 C1 N1 Ir1 -173.8(3)
C15 Ir1 N1 C5 10.8(2)
C30 Ir1 N1 C5 -80.4(3)
N2 Ir1 N1 C5 -38.1(8)
N3 Ir1 N1 C5 114.7(2)
N4 Ir1 N1 C5 175.3(2)
C15 Ir1 N1 C1 -174.2(3)
C30 Ir1 N1 C1 94.7(3)
N2 Ir1 N1 C1 136.9(7)
N3 Ir1 N1 C1 -70.2(3)
N4 Ir1 N1 C1 -9.7(3)
C19 C20 N2 C16 -11.3(4)
C25 C20 N2 C16 171.6(3)
C19 C20 N2 Ir1 162.7(2)
C25 C20 N2 Ir1 -14.4(3)
C17 C16 N2 C20 1.7(5)
C17 C16 N2 Ir1 -171.9(2)
C15 Ir1 N2 C20 -84.1(2)
C30 Ir1 N2 C20 6.9(2)
N1 Ir1 N2 C20 -36.0(8)
N3 Ir1 N2 C20 171.2(2)
N4 Ir1 N2 C20 110.8(2)
C15 Ir1 N2 C16 89.7(2)
C30 Ir1 N2 C16 -179.3(3)
N1 Ir1 N2 C16 137.8(7)
N3 Ir1 N2 C16 -15.0(2)
N4 Ir1 N2 C16 -75.4(2)
N4 C31 N3 C41 163.6(3)
C32 C31 N3 C41 -16.0(5)
N4 C31 N3 Ir1 -2.2(3)
C32 C31 N3 Ir1 178.3(3)
C43 C41 N3 C31 122.7(4)
C42 C41 N3 C31 -116.0(4)
C43 C41 N3 Ir1 -79.2(5)
C42 C41 N3 Ir1 42.0(5)
C15 Ir1 N3 C31 177.10(19)
C30 Ir1 N3 C31 -16.7(5)
N1 Ir1 N3 C31 97.41(19)
N2 Ir1 N3 C31 -86.02(19)
N4 Ir1 N3 C31 1.41(17)
C15 Ir1 N3 C41 15.2(3)
C30 Ir1 N3 C41 -178.6(4)
N1 Ir1 N3 C41 -64.5(3)
N2 Ir1 N3 C41 112.1(3)
N4 Ir1 N3 C41 -160.5(4)
N3 C31 N4 C38 164.1(3)
C32 C31 N4 C38 -16.4(5)
N3 C31 N4 Ir1 2.1(3)
C32 C31 N4 Ir1 -178.4(3)
C40 C38 N4 C31 -82.1(4)
C39 C38 N4 C31 153.6(3)
C40 C38 N4 Ir1 69.6(4)
C39 C38 N4 Ir1 -54.8(4)
C15 Ir1 N4 C31 -16.8(5)
C30 Ir1 N4 C31 173.35(19)
N1 Ir1 N4 C31 -90.36(19)
N2 Ir1 N4 C31 93.76(19)
N3 Ir1 N4 C31 -1.42(17)
C15 Ir1 N4 C38 -173.4(4)
C30 Ir1 N4 C38 16.8(3)
N1 Ir1 N4 C38 113.1(3)
N2 Ir1 N4 C38 -62.8(3)
N3 Ir1 N4 C38 -157.9(4)
